data_1577327
loop_
_publ_author_name
'Liu, Qiang'
'Yan, Chenxu'
'Li, Xie'
'Huang, Haiyang'
'Fan, Zheyu'
'Zhang, Jizhan'
'Zhang, Weiwei'
'Shi, Ping'
'Zhao, Yuzheng'
'Guo, Zhiqian'
'Zhu, Weihong'

_publ_section_title
;
 Hydroxyl-radical-specific cascade photogeneration for oxygen-chain
 photocatalytic therapy
;
_journal_name_full 'Chemical Science'
_journal_paper_doi 10.1039/D6SC03309A
_journal_year 2026
_chemical_formula_moiety 'C28 H24 N4 S'
_chemical_formula_sum 'C28 H24 N4 S'
_chemical_formula_weight 448.57
_chemical_name_systematic QM-FN
_space_group_crystal_system orthorhombic
_space_group_IT_number 61
_space_group_name_Hall '-P 2ac 2ab'
_space_group_name_H-M_alt 'P b c a'
_atom_sites_solution_hydrogens geom
_audit_creation_date 2025-06-13
_audit_creation_method
;
Olex2 1.5
(compiled 2024.02.16 svn.r378c4104 for OlexSys, GUI svn.r6928)
;
_audit_update_record
;
2025-08-22 deposited with the CCDC.	2026-06-01 downloaded from the CCDC.
;
_cell_angle_alpha 90
_cell_angle_beta 90
_cell_angle_gamma 90
_cell_formula_units_Z 8
_cell_length_a 11.0463(3)
_cell_length_b 7.7452(3)
_cell_length_c 53.7430(16)
_cell_measurement_reflns_used 4595
_cell_measurement_temperature 200.00
_cell_measurement_theta_max 73.784
_cell_measurement_theta_min 3.289
_cell_volume 4598.0(3)
_computing_cell_refinement 'SAINT V8.40B (?, 2016)'
_computing_data_reduction 'SAINT V8.40B (?, 2016)'
_computing_molecular_graphics 'Olex2 1.5 (Dolomanov et al., 2009)'
_computing_publication_material 'Olex2 1.5 (Dolomanov et al., 2009)'
_computing_structure_refinement 'SHELXL 2018/3 (Sheldrick, 2015)'
_computing_structure_solution 'SHELXT 2018/2 (Sheldrick, 2018)'
_diffrn_ambient_temperature 200.00
_diffrn_detector 'photon counting detector'
_diffrn_detector_area_resol_mean 7.9
_diffrn_detector_type 'PHOTON III detector'
_diffrn_measured_fraction_theta_full 0.987
_diffrn_measured_fraction_theta_max 0.969
_diffrn_measurement_device 'three-circle diffractometer'
_diffrn_measurement_device_type 'Bruker D8 Venture PHOTON III'
_diffrn_measurement_method '\f and \w scans'
_diffrn_radiation_monochromator 'mirror optics'
_diffrn_radiation_probe x-ray
_diffrn_radiation_type CuK\a
_diffrn_radiation_wavelength 1.54178
_diffrn_reflns_av_R_equivalents 0.0687
_diffrn_reflns_av_unetI/netI 0.0618
_diffrn_reflns_Laue_measured_fraction_full 0.987
_diffrn_reflns_Laue_measured_fraction_max 0.969
_diffrn_reflns_limit_h_max 9
_diffrn_reflns_limit_h_min -13
_diffrn_reflns_limit_k_max 9
_diffrn_reflns_limit_k_min -8
_diffrn_reflns_limit_l_max 66
_diffrn_reflns_limit_l_min -65
_diffrn_reflns_number 26195
_diffrn_reflns_point_group_measured_fraction_full 0.987
_diffrn_reflns_point_group_measured_fraction_max 0.969
_diffrn_reflns_theta_full 67.679
_diffrn_reflns_theta_max 74.609
_diffrn_reflns_theta_min 3.289
_diffrn_source 'microfocus sealed X-ray tube'
_diffrn_source_current 1.0
_diffrn_source_power 0.05
_diffrn_source_type 'Incoatec I\ms Diamond II'
_diffrn_source_voltage 50.0
_exptl_absorpt_coefficient_mu 1.426
_exptl_absorpt_correction_T_max 0.7538
_exptl_absorpt_correction_T_min 0.5996
_exptl_absorpt_correction_type multi-scan
_exptl_absorpt_process_details
;
SADABS-2016/2 (Bruker,2016/2) was used for absorption correction.
wR2(int) was 0.1286 before and 0.0708 after correction.
The Ratio of minimum to maximum transmission is 0.7954.
The \l/2 correction factor is Not present.
;
_exptl_crystal_colour red
_exptl_crystal_colour_primary red
_exptl_crystal_density_diffrn 1.296
_exptl_crystal_description plate
_exptl_crystal_F_000 1888
_exptl_crystal_size_max 0.12
_exptl_crystal_size_mid 0.067
_exptl_crystal_size_min 0.006
_refine_diff_density_max 0.253
_refine_diff_density_min -0.300
_refine_diff_density_rms 0.042
_refine_ls_extinction_method none
_refine_ls_goodness_of_fit_ref 1.039
_refine_ls_hydrogen_treatment constr
_refine_ls_matrix_type full
_refine_ls_number_parameters 323
_refine_ls_number_reflns 4565
_refine_ls_number_restraints 50
_refine_ls_restrained_S_all 1.037
_refine_ls_R_factor_all 0.0598
_refine_ls_R_factor_gt 0.0470
_refine_ls_shift/su_max 0.001
_refine_ls_shift/su_mean 0.000
_refine_ls_structure_factor_coef Fsqd
_refine_ls_weighting_details 'w=1/[\s^2^(Fo^2^)+(0.0469P)^2^+1.4991P] where P=(Fo^2^+2Fc^2^)/3'
_refine_ls_weighting_scheme calc
_refine_ls_wR_factor_gt 0.1159
_refine_ls_wR_factor_ref 0.1234
_reflns_Friedel_coverage 0.000
_reflns_number_gt 3700
_reflns_number_total 4565
_reflns_threshold_expression 'I > 2\s(I)'
_cod_data_source_file d6sc03309a2.cif
_cod_data_source_block cu_20250612_y13230014_lq_qm_fna_a
_cod_database_code 1577327
_shelx_shelxl_version_number 2018/3
_shelx_space_group_comment
;
The symmetry employed for this shelxl refinement is uniquely defined
by the following loop, which should always be used as a source of
symmetry information in preference to the above space-group names.
They are only intended as comments.
;
_shelx_estimated_absorpt_t_max 0.991
_shelx_estimated_absorpt_t_min 0.848
_olex2_refinement_description
;
1. Fixed Uiso
 At 1.2 times of:
  All C(H) groups, All C(H,H) groups
 At 1.5 times of:
  All C(H,H,H) groups
2. Restrained distances
 N1-C00W \\sim N1-C10
 with sigma of 0.02
 C11-C10 \\sim C00X-C00W
 with sigma of 0.02
3. Uiso/Uaniso restraints and constraints
C00W \\sim C11 \\sim C00X \\sim N1 \\sim C10: within 2A with sigma of 0.01 and
sigma for terminal atoms of 0.02 within 2A
4. Others
 Sof(C10)=Sof(H10A)=Sof(H10B)=Sof(C11)=Sof(H11A)=Sof(H11B)=Sof(H11C)=1-FVAR(1)
 Sof(C00W)=Sof(H00M)=Sof(H00O)=Sof(C00X)=Sof(H00P)=Sof(H00Q)=Sof(H00R)=FVAR(1)
5.a Secondary CH2 refined with riding coordinates:
 C00W(H00M,H00O), C10(H10A,H10B)
5.b Aromatic/amide H refined with riding coordinates:
 C005(H005), C007(H007), C00A(H00A), C00B(H00B), C00C(H00C), C00F(H00F),
 C00G(H00G), C00H(H00H), C00N(H00N), C00S(H00S), C00T(H00T), C00U(H00U),
 C00V(H00V)
5.c Idealised Me refined as rotating group:
 C00M(H00D,H00E,H00I), C00O(H00J,H00K,H00L), C00X(H00P,H00Q,H00R), C11(H11A,
 H11B,H11C)
;
_olex2_submission_special_instructions 'No special instructions were received'

loop_
_space_group_symop_operation_xyz
'x, y, z'
'-x+1/2, -y, z+1/2'
'-x, y+1/2, -z+1/2'
'x+1/2, -y+1/2, -z'
'-x, -y, -z'
'x-1/2, y, -z-1/2'
'x, -y-1/2, z-1/2'
'-x-1/2, y-1/2, z'

loop_
_atom_site_label
_atom_site_type_symbol
_atom_site_fract_x
_atom_site_fract_y
_atom_site_fract_z
_atom_site_U_iso_or_equiv
_atom_site_adp_type
_atom_site_occupancy
_atom_site_site_symmetry_order
_atom_site_calc_flag
_atom_site_refinement_flags_posn
_atom_site_refinement_flags_adp
_atom_site_refinement_flags_occupancy
_atom_site_disorder_assembly
_atom_site_disorder_group
S001 S 0.70546(4) 0.37651(6) 0.30689(2) 0.0380(2) Uani 1 1 d . . . . .
N1 N 0.57872(17) 0.5027(3) 0.42015(3) 0.0558(5) Uani 1 1 d D U . . .
N002 N 0.63281(15) 0.2881(2) 0.18312(3) 0.0419(4) Uani 1 1 d . . . . .
C003 C 0.62096(16) 0.2553(2) 0.26143(3) 0.0334(4) Uani 1 1 d . . . . .
C005 C 0.53124(16) 0.1811(2) 0.24656(3) 0.0360(4) Uani 1 1 d . . . . .
H005 H 0.465471 0.123315 0.254327 0.043 Uiso 1 1 calc R U . . .
C006 C 0.63063(16) 0.2741(2) 0.20861(3) 0.0353(4) Uani 1 1 d . . . . .
C007 C 0.71711(16) 0.3359(2) 0.24906(4) 0.0366(4) Uani 1 1 d . . . . .
H007 H 0.780469 0.385647 0.258622 0.044 Uiso 1 1 calc R U . . .
N008 N 1.07465(19) 0.4710(3) 0.38787(4) 0.0633(6) Uani 1 1 d . . . . .
C009 C 0.61129(15) 0.2522(2) 0.28851(3) 0.0334(4) Uani 1 1 d . . . . .
C00A C 0.72296(17) 0.3455(2) 0.22354(4) 0.0384(4) Uani 1 1 d . . . . .
H00A H 0.790010 0.400921 0.215876 0.046 Uiso 1 1 calc R U . . .
C00B C 0.53530(17) 0.1894(2) 0.22103(3) 0.0382(4) Uani 1 1 d . . . . .
H00B H 0.472602 0.137011 0.211574 0.046 Uiso 1 1 calc R U . . .
C00C C 0.77733(19) 0.4393(3) 0.40651(3) 0.0425(5) Uani 1 1 d . . . . .
H00C H 0.828344 0.395059 0.393790 0.051 Uiso 1 1 calc R U . . .
C00D C 0.63498(17) 0.3097(3) 0.33402(3) 0.0384(4) Uani 1 1 d . . . . .
C00E C 0.8320(2) 0.4995(3) 0.42844(3) 0.0420(5) Uani 1 1 d . . . . .
C00F C 0.54446(18) 0.1944(3) 0.32873(4) 0.0411(5) Uani 1 1 d . . . . .
H00F H 0.495596 0.141508 0.341122 0.049 Uiso 1 1 calc R U . . .
C00G C 0.67117(19) 0.3844(3) 0.35747(3) 0.0418(5) Uani 1 1 d . . . . .
H00G H 0.745855 0.445117 0.357890 0.050 Uiso 1 1 calc R U . . .
C00H C 0.53123(18) 0.1623(2) 0.30327(4) 0.0399(4) Uani 1 1 d . . . . .
H00H H 0.472271 0.085317 0.296745 0.048 Uiso 1 1 calc R U . . .
C00I C 0.6552(2) 0.4404(3) 0.40233(4) 0.0448(5) Uani 1 1 d . . . . .
C00J C 0.7496(2) 0.5488(3) 0.44814(3) 0.0448(5) Uani 1 1 d . . . . .
C00K C 1.0237(2) 0.4855(3) 0.40644(4) 0.0476(5) Uani 1 1 d . . . . .
C00L C 0.9593(2) 0.5078(3) 0.42914(4) 0.0451(5) Uani 1 1 d . . . . .
C00M C 0.72752(19) 0.3839(3) 0.17073(4) 0.0487(5) Uani 1 1 d . . . . .
H00D H 0.805671 0.327875 0.173770 0.073 Uiso 1 1 calc R U . . .
H00E H 0.729657 0.502129 0.177226 0.073 Uiso 1 1 calc R U . . .
H00I H 0.711455 0.386801 0.152804 0.073 Uiso 1 1 calc R U . . .
C00N C 0.6079(2) 0.3749(3) 0.37872(4) 0.0475(5) Uani 1 1 d . . . . .
H00N H 0.529734 0.323927 0.378428 0.057 Uiso 1 1 calc R U . . .
C00O C 0.53694(19) 0.2143(3) 0.16814(4) 0.0473(5) Uani 1 1 d . . . . .
H00J H 0.551732 0.240183 0.150553 0.071 Uiso 1 1 calc R U . . .
H00K H 0.459090 0.263770 0.173193 0.071 Uiso 1 1 calc R U . . .
H00L H 0.535117 0.088852 0.170538 0.071 Uiso 1 1 calc R U . . .
C00P C 0.6243(2) 0.5494(3) 0.44342(4) 0.0514(5) Uani 1 1 d . . . . .
N00Q N 1.1041(2) 0.5569(4) 0.46579(4) 0.0808(7) Uani 1 1 d . . . . .
C00R C 1.0358(2) 0.5370(3) 0.44991(4) 0.0558(6) Uani 1 1 d . . . . .
C00S C 0.7889(3) 0.6007(3) 0.47200(4) 0.0584(6) Uani 1 1 d . . . . .
H00S H 0.872976 0.597942 0.475740 0.070 Uiso 1 1 calc R U . . .
C00T C 0.5878(3) 0.6576(3) 0.48478(4) 0.0681(8) Uani 1 1 d . . . . .
H00T H 0.533057 0.697160 0.497156 0.082 Uiso 1 1 calc R U . . .
C00U C 0.7094(3) 0.6548(4) 0.48986(4) 0.0665(7) Uani 1 1 d . . . . .
H00U H 0.738216 0.690339 0.505712 0.080 Uiso 1 1 calc R U . . .
C00V C 0.5438(3) 0.6046(4) 0.46227(4) 0.0643(7) Uani 1 1 d . . . . .
H00V H 0.459060 0.604963 0.459292 0.077 Uiso 1 1 calc R U . . .
C00W C 0.4505(3) 0.5473(4) 0.41353(6) 0.0553(8) Uani 0.833(6) 1 d D U P A 1
H00M H 0.444912 0.567222 0.395366 0.066 Uiso 0.833(6) 1 calc R U P A 1
H00O H 0.427455 0.655802 0.422031 0.066 Uiso 0.833(6) 1 calc R U P A 1
C00X C 0.3625(3) 0.4065(5) 0.42080(7) 0.0719(10) Uani 0.833(6) 1 d D U P A 1
H00P H 0.378979 0.302604 0.410965 0.108 Uiso 0.833(6) 1 calc R U P A 1
H00Q H 0.279548 0.445572 0.417636 0.108 Uiso 0.833(6) 1 calc R U P A 1
H00R H 0.372000 0.380109 0.438531 0.108 Uiso 0.833(6) 1 calc R U P A 1
C10 C 0.4491(11) 0.425(2) 0.4186(3) 0.057(3) Uani 0.167(6) 1 d D U P A 2
H10A H 0.445118 0.326367 0.406959 0.069 Uiso 0.167(6) 1 calc R U P A 2
H10B H 0.418561 0.389602 0.435131 0.069 Uiso 0.167(6) 1 calc R U P A 2
C11 C 0.3818(17) 0.582(2) 0.4086(4) 0.072(4) Uani 0.167(6) 1 d D U P A 2
H11A H 0.424990 0.628585 0.394120 0.107 Uiso 0.167(6) 1 calc R U P A 2
H11B H 0.377263 0.671116 0.421559 0.107 Uiso 0.167(6) 1 calc R U P A 2
H11C H 0.299716 0.548583 0.403648 0.107 Uiso 0.167(6) 1 calc R U P A 2

loop_
_atom_site_aniso_label
_atom_site_aniso_U_11
_atom_site_aniso_U_22
_atom_site_aniso_U_33
_atom_site_aniso_U_23
_atom_site_aniso_U_13
_atom_site_aniso_U_12
S001 0.0303(3) 0.0355(3) 0.0480(3) 0.00131(18) -0.00737(17) -0.0060(2)
N1 0.0451(11) 0.0701(13) 0.0522(10) 0.0001(9) 0.0002(8) 0.0020(10)
N002 0.0385(9) 0.0398(9) 0.0473(8) -0.0052(7) 0.0033(6) -0.0066(8)
C003 0.0273(9) 0.0229(8) 0.0500(10) 0.0002(7) -0.0046(7) 0.0020(8)
C005 0.0263(9) 0.0309(9) 0.0509(10) -0.0009(7) -0.0010(7) -0.0025(8)
C006 0.0309(9) 0.0254(9) 0.0497(10) -0.0021(7) 0.0002(7) 0.0028(8)
C007 0.0261(9) 0.0299(9) 0.0537(10) -0.0025(7) -0.0062(7) -0.0023(8)
N008 0.0539(12) 0.0816(15) 0.0545(11) -0.0105(10) -0.0036(9) 0.0025(11)
C009 0.0260(8) 0.0237(8) 0.0506(9) 0.0002(7) -0.0064(7) 0.0020(8)
C00A 0.0299(10) 0.0283(10) 0.0570(11) -0.0001(7) 0.0013(7) -0.0025(8)
C00B 0.0293(10) 0.0323(10) 0.0529(10) -0.0042(8) -0.0043(7) -0.0056(8)
C00C 0.0450(12) 0.0398(11) 0.0426(9) -0.0008(8) -0.0040(8) -0.0017(9)
C00D 0.0314(10) 0.0350(10) 0.0487(10) 0.0031(8) -0.0080(7) 0.0005(8)
C00E 0.0525(12) 0.0333(10) 0.0401(9) 0.0027(7) -0.0038(8) 0.0009(9)
C00F 0.0361(10) 0.0362(10) 0.0509(10) 0.0064(8) -0.0043(8) -0.0040(9)
C00G 0.0368(10) 0.0401(11) 0.0485(10) 0.0041(8) -0.0110(8) -0.0016(9)
C00H 0.0349(10) 0.0303(9) 0.0546(11) 0.0012(7) -0.0067(8) -0.0068(9)
C00I 0.0457(12) 0.0438(11) 0.0450(10) 0.0042(8) -0.0029(8) -0.0032(10)
C00J 0.0571(13) 0.0354(10) 0.0419(10) 0.0041(8) 0.0007(9) 0.0024(10)
C00K 0.0438(12) 0.0479(12) 0.0512(12) -0.0060(9) -0.0128(9) 0.0010(10)
C00L 0.0511(13) 0.0427(11) 0.0414(10) -0.0023(8) -0.0094(8) -0.0020(10)
C00M 0.0408(12) 0.0481(13) 0.0573(12) 0.0061(9) 0.0031(9) -0.0049(10)
C00N 0.0406(11) 0.0510(12) 0.0508(11) 0.0023(9) -0.0080(8) -0.0060(10)
C00O 0.0424(12) 0.0492(12) 0.0502(11) -0.0030(9) -0.0039(8) -0.0060(10)
C00P 0.0625(14) 0.0496(12) 0.0421(10) 0.0056(9) 0.0034(9) 0.0027(12)
N00Q 0.0783(16) 0.1037(19) 0.0604(12) -0.0113(12) -0.0284(11) -0.0034(15)
C00R 0.0593(15) 0.0593(14) 0.0489(11) -0.0023(10) -0.0129(10) -0.0021(12)
C00S 0.0739(17) 0.0579(14) 0.0434(11) -0.0059(9) -0.0040(10) 0.0059(13)
C00T 0.093(2) 0.0613(16) 0.0497(12) 0.0007(11) 0.0180(12) 0.0133(16)
C00U 0.092(2) 0.0618(16) 0.0459(11) -0.0050(10) 0.0033(11) 0.0087(15)
C00V 0.0657(16) 0.0696(17) 0.0578(13) 0.0066(11) 0.0120(11) 0.0100(14)
C00W 0.0480(18) 0.0496(18) 0.0684(17) 0.0052(13) -0.0031(13) 0.0085(16)
C00X 0.0430(19) 0.068(2) 0.105(2) 0.0021(18) 0.0046(16) 0.0038(17)
C10 0.045(6) 0.058(6) 0.069(5) 0.002(5) 0.011(5) -0.003(5)
C11 0.046(8) 0.075(9) 0.093(8) 0.003(7) 0.000(7) 0.003(8)

loop_
_atom_type_symbol
_atom_type_description
_atom_type_scat_dispersion_real
_atom_type_scat_dispersion_imag
_atom_type_scat_source
C C 0.0181 0.0091 'International Tables Vol C Tables 4.2.6.8 and 6.1.1.4'
H H 0.0000 0.0000 'International Tables Vol C Tables 4.2.6.8 and 6.1.1.4'
N N 0.0311 0.0180 'International Tables Vol C Tables 4.2.6.8 and 6.1.1.4'
S S 0.3331 0.5567 'International Tables Vol C Tables 4.2.6.8 and 6.1.1.4'

loop_
_geom_angle_atom_site_label_1
_geom_angle_atom_site_label_2
_geom_angle_atom_site_label_3
_geom_angle
_geom_angle_site_symmetry_1
_geom_angle_site_symmetry_3
_geom_angle_publ_flag
C009 S001 C00D 92.54(9) . . ?
C00I N1 C00P 119.79(19) . . ?
C00I N1 C00W 119.9(2) . . ?
C00I N1 C10 113.3(6) . . ?
C00P N1 C00W 119.6(2) . . ?
C00P N1 C10 118.7(6) . . ?
C006 N002 C00M 120.80(16) . . ?
C006 N002 C00O 120.68(16) . . ?
C00M N002 C00O 118.45(16) . . ?
C005 C003 C007 116.75(17) . . ?
C005 C003 C009 120.79(16) . . ?
C007 C003 C009 122.44(16) . . ?
C003 C005 H005 119.0 . . ?
C00B C005 C003 121.93(17) . . ?
C00B C005 H005 119.0 . . ?
N002 C006 C00A 121.58(17) . . ?
N002 C006 C00B 121.47(16) . . ?
C00B C006 C00A 116.95(17) . . ?
C003 C007 H007 118.9 . . ?
C00A C007 C003 122.25(17) . . ?
C00A C007 H007 118.9 . . ?
C003 C009 S001 121.13(13) . . ?
C00H C009 S001 109.82(14) . . ?
C00H C009 C003 129.03(16) . . ?
C006 C00A H00A 119.6 . . ?
C007 C00A C006 120.82(17) . . ?
C007 C00A H00A 119.6 . . ?
C005 C00B C006 121.28(17) . . ?
C005 C00B H00B 119.4 . . ?
C006 C00B H00B 119.4 . . ?
C00E C00C H00C 118.0 . . ?
C00I C00C H00C 118.0 . . ?
C00I C00C C00E 124.1(2) . . ?
C00F C00D S001 110.36(14) . . ?
C00F C00D C00G 130.12(19) . . ?
C00G C00D S001 119.40(15) . . ?
C00C C00E C00J 115.5(2) . . ?
C00C C00E C00L 117.83(18) . . ?
C00L C00E C00J 126.62(18) . . ?
C00D C00F H00F 123.4 . . ?
C00D C00F C00H 113.28(18) . . ?
C00H C00F H00F 123.4 . . ?
C00D C00G H00G 117.4 . . ?
C00N C00G C00D 125.3(2) . . ?
C00N C00G H00G 117.4 . . ?
C009 C00H C00F 113.99(17) . . ?
C009 C00H H00H 123.0 . . ?
C00F C00H H00H 123.0 . . ?
N1 C00I C00C 119.83(18) . . ?
N1 C00I C00N 120.68(19) . . ?
C00C C00I C00N 119.49(19) . . ?
C00P C00J C00E 119.17(18) . . ?
C00P C00J C00S 117.8(2) . . ?
C00S C00J C00E 123.1(2) . . ?
N008 C00K C00L 178.4(3) . . ?
C00E C00L C00K 118.08(17) . . ?
C00E C00L C00R 128.5(2) . . ?
C00R C00L C00K 113.4(2) . . ?
N002 C00M H00D 109.5 . . ?
N002 C00M H00E 109.5 . . ?
N002 C00M H00I 109.5 . . ?
H00D C00M H00E 109.5 . . ?
H00D C00M H00I 109.5 . . ?
H00E C00M H00I 109.5 . . ?
C00G C00N C00I 122.3(2) . . ?
C00G C00N H00N 118.9 . . ?
C00I C00N H00N 118.9 . . ?
N002 C00O H00J 109.5 . . ?
N002 C00O H00K 109.5 . . ?
N002 C00O H00L 109.5 . . ?
H00J C00O H00K 109.5 . . ?
H00J C00O H00L 109.5 . . ?
H00K C00O H00L 109.5 . . ?
N1 C00P C00J 121.04(19) . . ?
N1 C00P C00V 119.6(2) . . ?
C00J C00P C00V 119.3(2) . . ?
N00Q C00R C00L 175.4(3) . . ?
C00J C00S H00S 119.1 . . ?
C00U C00S C00J 121.8(2) . . ?
C00U C00S H00S 119.1 . . ?
C00U C00T H00T 119.3 . . ?
C00V C00T H00T 119.3 . . ?
C00V C00T C00U 121.4(2) . . ?
C00S C00U C00T 119.6(2) . . ?
C00S C00U H00U 120.2 . . ?
C00T C00U H00U 120.2 . . ?
C00P C00V H00V 120.0 . . ?
C00T C00V C00P 120.1(3) . . ?
C00T C00V H00V 120.0 . . ?
N1 C00W H00M 109.1 . . ?
N1 C00W H00O 109.1 . . ?
N1 C00W C00X 112.3(3) . . ?
H00M C00W H00O 107.9 . . ?
C00X C00W H00M 109.1 . . ?
C00X C00W H00O 109.1 . . ?
C00W C00X H00P 109.5 . . ?
C00W C00X H00Q 109.5 . . ?
C00W C00X H00R 109.5 . . ?
H00P C00X H00Q 109.5 . . ?
H00P C00X H00R 109.5 . . ?
H00Q C00X H00R 109.5 . . ?
N1 C10 H10A 111.9 . . ?
N1 C10 H10B 111.9 . . ?
H10A C10 H10B 109.6 . . ?
C11 C10 N1 99.2(11) . . ?
C11 C10 H10A 111.9 . . ?
C11 C10 H10B 111.9 . . ?
C10 C11 H11A 109.5 . . ?
C10 C11 H11B 109.5 . . ?
C10 C11 H11C 109.5 . . ?
H11A C11 H11B 109.5 . . ?
H11A C11 H11C 109.5 . . ?
H11B C11 H11C 109.5 . . ?

loop_
_geom_bond_atom_site_label_1
_geom_bond_atom_site_label_2
_geom_bond_distance
_geom_bond_site_symmetry_2
_geom_bond_publ_flag
S001 C009 1.7278(18) . ?
S001 C00D 1.7319(19) . ?
N1 C00I 1.365(3) . ?
N1 C00P 1.396(3) . ?
N1 C00W 1.501(4) . ?
N1 C10 1.555(13) . ?
N002 C006 1.374(2) . ?
N002 C00M 1.445(3) . ?
N002 C00O 1.448(2) . ?
C003 C005 1.397(2) . ?
C003 C007 1.400(3) . ?
C003 C009 1.460(3) . ?
C005 H005 0.9500 . ?
C005 C00B 1.375(3) . ?
C006 C00A 1.411(3) . ?
C006 C00B 1.409(3) . ?
C007 H007 0.9500 . ?
C007 C00A 1.375(3) . ?
N008 C00K 1.152(3) . ?
C009 C00H 1.377(3) . ?
C00A H00A 0.9500 . ?
C00B H00B 0.9500 . ?
C00C H00C 0.9500 . ?
C00C C00E 1.404(3) . ?
C00C C00I 1.368(3) . ?
C00D C00F 1.371(3) . ?
C00D C00G 1.443(3) . ?
C00E C00J 1.447(3) . ?
C00E C00L 1.409(3) . ?
C00F H00F 0.9500 . ?
C00F C00H 1.398(3) . ?
C00G H00G 0.9500 . ?
C00G C00N 1.340(3) . ?
C00H H00H 0.9500 . ?
C00I C00N 1.463(3) . ?
C00J C00P 1.407(3) . ?
C00J C00S 1.412(3) . ?
C00K C00L 1.423(3) . ?
C00L C00R 1.418(3) . ?
C00M H00D 0.9800 . ?
C00M H00E 0.9800 . ?
C00M H00I 0.9800 . ?
C00N H00N 0.9500 . ?
C00O H00J 0.9800 . ?
C00O H00K 0.9800 . ?
C00O H00L 0.9800 . ?
C00P C00V 1.414(3) . ?
N00Q C00R 1.149(3) . ?
C00S H00S 0.9500 . ?
C00S C00U 1.367(3) . ?
C00T H00T 0.9500 . ?
C00T C00U 1.370(4) . ?
C00T C00V 1.367(4) . ?
C00U H00U 0.9500 . ?
C00V H00V 0.9500 . ?
C00W H00M 0.9900 . ?
C00W H00O 0.9900 . ?
C00W C00X 1.512(5) . ?
C00X H00P 0.9800 . ?
C00X H00Q 0.9800 . ?
C00X H00R 0.9800 . ?
C10 H10A 0.9900 . ?
C10 H10B 0.9900 . ?
C10 C11 1.524(16) . ?
C11 H11A 0.9800 . ?
C11 H11B 0.9800 . ?
C11 H11C 0.9800 . ?

loop_
_geom_torsion_atom_site_label_1
_geom_torsion_atom_site_label_2
_geom_torsion_atom_site_label_3
_geom_torsion_atom_site_label_4
_geom_torsion
_geom_torsion_site_symmetry_1
_geom_torsion_site_symmetry_2
_geom_torsion_site_symmetry_3
_geom_torsion_site_symmetry_4
_geom_torsion_publ_flag
S001 C009 C00H C00F 0.7(2) . . . . ?
S001 C00D C00F C00H -0.8(2) . . . . ?
S001 C00D C00G C00N 164.12(18) . . . . ?
N1 C00I C00N C00G 149.8(2) . . . . ?
N1 C00P C00V C00T -177.2(2) . . . . ?
N002 C006 C00A C007 177.59(17) . . . . ?
N002 C006 C00B C005 -177.63(17) . . . . ?
C003 C005 C00B C006 -0.2(3) . . . . ?
C003 C007 C00A C006 0.3(3) . . . . ?
C003 C009 C00H C00F -177.68(18) . . . . ?
C005 C003 C007 C00A 1.2(3) . . . . ?
C005 C003 C009 S001 -167.86(14) . . . . ?
C005 C003 C009 C00H 10.4(3) . . . . ?
C007 C003 C005 C00B -1.3(3) . . . . ?
C007 C003 C009 S001 10.2(2) . . . . ?
C007 C003 C009 C00H -171.58(18) . . . . ?
C009 S001 C00D C00F 1.00(15) . . . . ?
C009 S001 C00D C00G -175.58(16) . . . . ?
C009 C003 C005 C00B 176.88(17) . . . . ?
C009 C003 C007 C00A -176.89(17) . . . . ?
C00A C006 C00B C005 1.7(3) . . . . ?
C00B C006 C00A C007 -1.7(3) . . . . ?
C00C C00E C00J C00P -6.0(3) . . . . ?
C00C C00E C00J C00S 175.5(2) . . . . ?
C00C C00E C00L C00K 11.3(3) . . . . ?
C00C C00E C00L C00R -169.0(2) . . . . ?
C00C C00I C00N C00G -30.1(3) . . . . ?
C00D S001 C009 C003 177.58(15) . . . . ?
C00D S001 C009 C00H -0.98(15) . . . . ?
C00D C00F C00H C009 0.0(3) . . . . ?
C00D C00G C00N C00I 174.4(2) . . . . ?
C00E C00C C00I N1 -0.1(3) . . . . ?
C00E C00C C00I C00N 179.8(2) . . . . ?
C00E C00J C00P N1 0.3(3) . . . . ?
C00E C00J C00P C00V -177.2(2) . . . . ?
C00E C00J C00S C00U 176.6(2) . . . . ?
C00F C00D C00G C00N -11.7(4) . . . . ?
C00G C00D C00F C00H 175.3(2) . . . . ?
C00I N1 C00P C00J 6.1(3) . . . . ?
C00I N1 C00P C00V -176.5(2) . . . . ?
C00I N1 C00W C00X 99.7(3) . . . . ?
C00I N1 C10 C11 -107.5(10) . . . . ?
C00I C00C C00E C00J 6.1(3) . . . . ?
C00I C00C C00E C00L -173.3(2) . . . . ?
C00J C00E C00L C00K -168.08(19) . . . . ?
C00J C00E C00L C00R 11.6(4) . . . . ?
C00J C00P C00V C00T 0.3(4) . . . . ?
C00J C00S C00U C00T 0.7(4) . . . . ?
C00L C00E C00J C00P 173.4(2) . . . . ?
C00L C00E C00J C00S -5.1(3) . . . . ?
C00M N002 C006 C00A -2.9(3) . . . . ?
C00M N002 C006 C00B 176.38(18) . . . . ?
C00O N002 C006 C00A -179.82(18) . . . . ?
C00O N002 C006 C00B -0.5(3) . . . . ?
C00P N1 C00I C00C -6.2(3) . . . . ?
C00P N1 C00I C00N 174.0(2) . . . . ?
C00P N1 C00W C00X -90.0(3) . . . . ?
C00P N1 C10 C11 103.9(10) . . . . ?
C00P C00J C00S C00U -1.9(4) . . . . ?
C00S C00J C00P N1 178.8(2) . . . . ?
C00S C00J C00P C00V 1.3(3) . . . . ?
C00U C00T C00V C00P -1.6(4) . . . . ?
C00V C00T C00U C00S 1.0(4) . . . . ?
C00W N1 C00I C00C 164.1(2) . . . . ?
C00W N1 C00I C00N -15.7(3) . . . . ?
C00W N1 C00P C00J -164.3(2) . . . . ?
C00W N1 C00P C00V 13.2(3) . . . . ?
C10 N1 C00I C00C -154.3(6) . . . . ?
C10 N1 C00I C00N 25.8(7) . . . . ?
C10 N1 C00P C00J 152.5(7) . . . . ?
C10 N1 C00P C00V -30.0(7) . . . . ?
